data_4061608
_journal_name_full Organometallics
_journal_paper_doi 10.1021/om050421v
_journal_year 2005
_chemical_formula_moiety 'C25 H28 Cl P Pd'
_chemical_formula_sum 'C25 H28 Cl P Pd'
_chemical_formula_weight 501.29
_space_group_IT_number 19
_symmetry_cell_setting orthorhombic
_symmetry_space_group_name_Hall 'P 2ac 2ab'
_symmetry_space_group_name_H-M 'P 21 21 21'
_cell_angle_alpha 90.00
_cell_angle_beta 90.00
_cell_angle_gamma 90.00
_cell_formula_units_Z 4
_cell_length_a 9.5944(6)
_cell_length_b 12.4810(8)
_cell_length_c 19.5848(12)
_cell_measurement_temperature 298(2)
_cell_volume 2345.2(3)
_diffrn_ambient_temperature 298(2)
_exptl_crystal_density_diffrn 1.420
_cod_depositor_comments
;
The following automatic conversions were performed:
'_symmetry_cell_setting' value 'Orthorhombic' changed to 'orthorhombic'
according to '/home/saulius/struct/CIF-dictionaries/cif_core.dic'
dictionary named 'cif_core.dic' version 2.4.1 from 2010-06-29.

Automatic conversion script
Id: cif_fix_enum 1527 2010-12-29 10:47:43Z saulius 
;
_cod_database_code 4061608

loop_
_symmetry_equiv_pos_as_xyz
'x, y, z'
'-x+1/2, -y, z+1/2'
'-x, y+1/2, -z+1/2'
'x+1/2, -y+1/2, -z'

loop_
_atom_site_label
_atom_site_type_symbol
_atom_site_fract_x
_atom_site_fract_y
_atom_site_fract_z
_atom_site_U_iso_or_equiv
_atom_site_adp_type
_atom_site_occupancy
_atom_site_symmetry_multiplicity
_atom_site_calc_flag
_atom_site_refinement_flags
_atom_site_disorder_assembly
_atom_site_disorder_group
Pd1 Pd 0.240408(17) 0.987809(13) 0.275107(9) 0.03803(6) Uani 1 1 d . . .
Cl1 Cl 0.37109(7) 1.11676(5) 0.33676(4) 0.05400(17) Uani 1 1 d . . .
P1 P 0.12489(6) 0.89784(5) 0.36089(3) 0.03635(14) Uani 1 1 d . . .
C1 C 0.2832(4) 1.0486(3) 0.17174(18) 0.0636(9) Uani 1 1 d D . .
H1A H 0.364(2) 1.076(2) 0.1644(16) 0.060(9) Uiso 1 1 d D . .
H1B H 0.212(3) 1.095(2) 0.1773(19) 0.101(14) Uiso 1 1 d D . .
C2 C 0.2617(4) 0.9390(2) 0.16833(14) 0.0592(7) Uani 1 1 d . . .
C3 C 0.1372(4) 0.9020(3) 0.19811(17) 0.0598(8) Uani 1 1 d D . .
H3A H 0.129(3) 0.8302(14) 0.2022(15) 0.066(9) Uiso 1 1 d D . .
H3B H 0.057(2) 0.939(2) 0.1963(14) 0.053(8) Uiso 1 1 d D . .
C4 C 0.3744(4) 0.8622(3) 0.14682(19) 0.0925(12) Uani 1 1 d . . .
H4A H 0.3681 0.8497 0.0986 0.139 Uiso 1 1 calc R . .
H4B H 0.3632 0.7957 0.1708 0.139 Uiso 1 1 calc R . .
H4C H 0.4640 0.8923 0.1574 0.139 Uiso 1 1 calc R . .
C5 C 0.1630(2) 0.75378(19) 0.35879(13) 0.0415(6) Uani 1 1 d . . .
C6 C 0.2764(3) 0.71914(19) 0.32071(14) 0.0507(6) Uani 1 1 d . . .
H6A H 0.3294 0.7688 0.2966 0.061 Uiso 1 1 calc R . .
C7 C 0.3119(3) 0.6108(2) 0.31818(18) 0.0674(9) Uani 1 1 d . . .
H7A H 0.3869 0.5882 0.2917 0.081 Uiso 1 1 calc R . .
C8 C 0.2360(3) 0.5381(2) 0.35479(19) 0.0719(9) Uani 1 1 d . . .
H8A H 0.2601 0.4659 0.3536 0.086 Uiso 1 1 calc R . .
C9 C 0.1242(3) 0.5710(2) 0.39331(18) 0.0654(8) Uani 1 1 d . . .
H9A H 0.0733 0.5212 0.4183 0.079 Uiso 1 1 calc R . .
C10 C 0.0874(3) 0.6781(2) 0.39502(15) 0.0532(7) Uani 1 1 d . . .
H10A H 0.0109 0.6996 0.4208 0.064 Uiso 1 1 calc R . .
C11 C -0.0646(2) 0.90547(19) 0.34699(12) 0.0382(5) Uani 1 1 d . . .
C12 C -0.1266(3) 0.8256(2) 0.30717(14) 0.0488(6) Uani 1 1 d . . .
H12A H -0.0713 0.7708 0.2898 0.059 Uiso 1 1 calc R . .
C13 C -0.2684(3) 0.8259(2) 0.29280(15) 0.0587(7) Uani 1 1 d . . .
H13A H -0.3072 0.7718 0.2663 0.070 Uiso 1 1 calc R . .
C14 C -0.3509(3) 0.9064(2) 0.31798(17) 0.0653(9) Uani 1 1 d . . .
H14A H -0.4463 0.9062 0.3096 0.078 Uiso 1 1 calc R . .
C15 C -0.2920(3) 0.9875(2) 0.35569(16) 0.0561(7) Uani 1 1 d . . .
H15A H -0.3493 1.0415 0.3726 0.067 Uiso 1 1 calc R . .
C16 C -0.1487(2) 0.9917(2) 0.36968(13) 0.0442(6) Uani 1 1 d . . .
C17 C -0.0965(2) 1.0881(2) 0.40573(14) 0.0423(6) Uani 1 1 d . . .
C18 C -0.1526(3) 1.1189(2) 0.46851(15) 0.0602(8) Uani 1 1 d . . .
H18A H -0.2210 1.0768 0.4888 0.072 Uiso 1 1 calc R . .
C19 C -0.1078(3) 1.2115(3) 0.50101(18) 0.0688(9) Uani 1 1 d . . .
H19A H -0.1464 1.2311 0.5427 0.083 Uiso 1 1 calc R . .
C20 C -0.0069(3) 1.2737(3) 0.47186(18) 0.0695(10) Uani 1 1 d . . .
H20A H 0.0237 1.3354 0.4939 0.083 Uiso 1 1 calc R . .
C21 C 0.0494(3) 1.2449(2) 0.40956(18) 0.0607(8) Uani 1 1 d . . .
H21A H 0.1176 1.2874 0.3895 0.073 Uiso 1 1 calc R . .
C22 C 0.0043(3) 1.1530(2) 0.37723(15) 0.0483(6) Uani 1 1 d . . .
H22A H 0.0427 1.1344 0.3353 0.058 Uiso 1 1 calc R . .
C23 C 0.1609(3) 0.9350(2) 0.45034(13) 0.0473(7) Uani 1 1 d . . .
H23A H 0.1516 1.0131 0.4533 0.057 Uiso 1 1 calc R . .
C24 C 0.3119(3) 0.9085(3) 0.46798(16) 0.0683(10) Uani 1 1 d . . .
H24A H 0.3299 0.9273 0.5147 0.102 Uiso 1 1 calc R . .
H24B H 0.3731 0.9484 0.4387 0.102 Uiso 1 1 calc R . .
H24C H 0.3278 0.8332 0.4617 0.102 Uiso 1 1 calc R . .
C25 C 0.0613(4) 0.8877(3) 0.50312(15) 0.0718(9) Uani 1 1 d . . .
H25A H 0.0880 0.9113 0.5479 0.108 Uiso 1 1 calc R . .
H25B H 0.0653 0.8109 0.5011 0.108 Uiso 1 1 calc R . .
H25C H -0.0320 0.9112 0.4936 0.108 Uiso 1 1 calc R . .

loop_
_atom_site_aniso_label
_atom_site_aniso_U_11
_atom_site_aniso_U_22
_atom_site_aniso_U_33
_atom_site_aniso_U_23
_atom_site_aniso_U_13
_atom_site_aniso_U_12
Pd1 0.03798(10) 0.03869(9) 0.03741(10) -0.00136(8) -0.00058(8) -0.00021(9)
Cl1 0.0495(4) 0.0492(4) 0.0634(4) -0.0093(3) -0.0058(3) -0.0075(3)
P1 0.0351(3) 0.0370(3) 0.0370(3) -0.0001(3) -0.0025(3) 0.0002(3)
C1 0.077(3) 0.071(2) 0.0427(17) 0.0061(15) 0.0086(18) -0.0055(19)
C2 0.074(2) 0.0679(16) 0.0358(14) -0.0068(13) 0.0028(18) -0.0015(19)
C3 0.070(2) 0.060(2) 0.0488(17) -0.0071(16) -0.0150(16) -0.0059(18)
C4 0.117(3) 0.090(3) 0.070(2) -0.020(2) 0.025(2) 0.021(2)
C5 0.0413(14) 0.0363(12) 0.0470(15) 0.0017(11) -0.0057(11) 0.0013(10)
C6 0.0451(15) 0.0448(13) 0.0621(17) 0.0011(12) 0.0017(13) 0.0031(12)
C7 0.0560(17) 0.0567(18) 0.089(3) -0.0067(19) 0.0006(16) 0.0165(14)
C8 0.069(2) 0.0427(14) 0.103(3) 0.0020(15) -0.010(2) 0.0117(16)
C9 0.071(2) 0.0443(16) 0.081(2) 0.0131(16) -0.0073(19) -0.0076(15)
C10 0.0507(16) 0.0494(15) 0.0594(18) 0.0090(14) -0.0003(14) 0.0010(13)
C11 0.0333(12) 0.0389(12) 0.0424(14) 0.0015(11) -0.0026(10) -0.0015(10)
C12 0.0460(14) 0.0423(14) 0.0582(17) -0.0036(13) -0.0066(13) -0.0006(12)
C13 0.0527(16) 0.0497(13) 0.0736(19) -0.0066(13) -0.0174(16) -0.0077(14)
C14 0.0383(15) 0.0631(18) 0.095(3) 0.0000(19) -0.0154(16) -0.0046(14)
C15 0.0356(12) 0.0555(16) 0.077(2) -0.0097(16) -0.0011(12) 0.0043(12)
C16 0.0374(12) 0.0464(14) 0.0488(14) -0.0002(13) 0.0010(10) -0.0008(12)
C17 0.0325(12) 0.0415(13) 0.0530(16) -0.0021(12) -0.0002(11) 0.0067(10)
C18 0.0492(18) 0.066(2) 0.065(2) -0.0118(16) 0.0100(14) -0.0012(15)
C19 0.062(2) 0.076(2) 0.068(2) -0.0287(19) -0.0016(17) 0.0098(17)
C20 0.067(2) 0.0506(18) 0.091(3) -0.0179(17) -0.0258(19) 0.0080(16)
C21 0.0543(17) 0.0423(16) 0.086(2) 0.0040(16) -0.0129(17) -0.0002(13)
C22 0.0453(15) 0.0443(14) 0.0551(17) 0.0012(13) -0.0031(13) 0.0072(12)
C23 0.0550(16) 0.0459(15) 0.0410(15) -0.0019(13) -0.0087(13) 0.0052(12)
C24 0.066(2) 0.076(2) 0.062(2) 0.0045(18) -0.0282(15) 0.0031(17)
C25 0.087(2) 0.089(2) 0.0394(17) 0.0004(18) 0.0044(16) -0.001(2)

loop_
_geom_bond_atom_site_label_1
_geom_bond_atom_site_label_2
_geom_bond_distance
_geom_bond_site_symmetry_2
_geom_bond_publ_flag
Pd1 C3 2.098(3) . ?
Pd1 C2 2.188(3) . ?
Pd1 C1 2.201(3) . ?
Pd1 P1 2.3047(7) . ?
Pd1 Cl1 2.3707(7) . ?
P1 C5 1.835(2) . ?
P1 C11 1.841(2) . ?
P1 C23 1.845(3) . ?
C1 C2 1.385(4) . ?
C2 C3 1.408(5) . ?
C2 C4 1.506(5) . ?
C5 C10 1.387(4) . ?
C5 C6 1.388(3) . ?
C6 C7 1.395(3) . ?
C7 C8 1.368(4) . ?
C8 C9 1.374(4) . ?
C9 C10 1.382(4) . ?
C11 C12 1.398(3) . ?
C11 C16 1.416(3) . ?
C12 C13 1.390(3) . ?
C13 C14 1.370(4) . ?
C14 C15 1.374(4) . ?
C15 C16 1.404(3) . ?
C16 C17 1.482(3) . ?
C17 C22 1.380(3) . ?
C17 C18 1.396(4) . ?
C18 C19 1.387(4) . ?
C19 C20 1.366(4) . ?
C20 C21 1.382(4) . ?
C21 C22 1.380(4) . ?
C23 C24 1.526(4) . ?
C23 C25 1.526(4) . ?
